data_2013063
loop_
_publ_author_name
'Shen, Liang'
'Jing, Zhi Min'

_publ_section_title
;
 <i>catena</i>-Poly[tris(ethylenediamine-\k^2^<i>N</i>,<i>N</i>')nickel(II)
 [[trithiocyanato-\k^3^<i>N</i>-sodium(I)]-\m-aqua-\k^2^<i>O</i>:<i>O</i>]]
;
_journal_issue 12
_journal_name_full 'Acta Crystallographica Section C'
_journal_page_first m591
_journal_page_last m592
_journal_paper_doi 10.1107/S0108270102019509
_journal_volume 58
_journal_year 2002
_chemical_formula_iupac '[Ni (C2 H8 N2)3] [Na (N C S)3 (H2 O)]'
_chemical_formula_moiety 'C6 H24 N6 Ni 2+ , C3 H2 N3 Na O S3 2-'
_chemical_formula_sum 'C9 H26 N9 Na Ni O S3'
_chemical_formula_weight 454.27
_chemical_name_systematic
;
catena-Poly[tris(ethylenediamine-\k^2^N)nickel(II)
[[trithiocyanato-\k^3^N-sodium(I)]-\m-aqua-\k^2^O:O]]
;
_space_group_IT_number 165
_symmetry_cell_setting trigonal
_symmetry_space_group_name_Hall '-P 3 2"c'
_symmetry_space_group_name_H-M 'P -3 c 1'
_atom_sites_solution_hydrogens geom
_atom_sites_solution_primary direct
_atom_sites_solution_secondary difmap
_audit_creation_method SHELXL97
_cell_angle_alpha 90
_cell_angle_beta 90
_cell_angle_gamma 120
_cell_formula_units_Z 4
_cell_length_a 11.5880(10)
_cell_length_b 11.5880(10)
_cell_length_c 17.177(2)
_cell_measurement_reflns_used 22
_cell_measurement_temperature 293(2)
_cell_measurement_theta_max 16.10
_cell_measurement_theta_min 3.12
_cell_volume 1997.5(3)
_computing_cell_refinement XSCANS
_computing_data_collection 'XSCANS (Siemens, 1991)'
_computing_data_reduction 'SHELXTL-Plus (Sheldrick, 1990a)'
_computing_molecular_graphics SHELXTL-Plus
_computing_publication_material SHELXTL-Plus
_computing_structure_refinement 'SHELXL97 (Sheldrick, 1997)'
_computing_structure_solution 'SHELXS97 (Sheldrick, 1990b)'
_diffrn_ambient_temperature 293(2)
_diffrn_measurement_device_type 'Siemens P4'
_diffrn_measurement_method \w
_diffrn_radiation_monochromator graphite
_diffrn_radiation_source 'fine-focus sealed tube'
_diffrn_radiation_type MoK\a
_diffrn_radiation_wavelength 0.71073
_diffrn_reflns_av_R_equivalents 0.025
_diffrn_reflns_av_sigmaI/netI 0.028
_diffrn_reflns_limit_h_max 14
_diffrn_reflns_limit_h_min 0
_diffrn_reflns_limit_k_max 1
_diffrn_reflns_limit_k_min -14
_diffrn_reflns_limit_l_max 21
_diffrn_reflns_limit_l_min 0
_diffrn_reflns_number 3084
_diffrn_reflns_theta_full 27.00
_diffrn_reflns_theta_max 27.00
_diffrn_reflns_theta_min 2.03
_diffrn_standards_decay_% 1.83
_diffrn_standards_interval_count 97
_diffrn_standards_number 3
_exptl_absorpt_coefficient_mu 1.324
_exptl_absorpt_correction_T_max 0.589
_exptl_absorpt_correction_T_min 0.552
_exptl_absorpt_correction_type empirical
_exptl_absorpt_process_details '(North et al., 1968)'
_exptl_crystal_colour purple
_exptl_crystal_density_diffrn 1.511
_exptl_crystal_density_meas ?
_exptl_crystal_density_method 'not measured'
_exptl_crystal_description prism
_exptl_crystal_F_000 952
_exptl_crystal_size_max 0.48
_exptl_crystal_size_mid 0.46
_exptl_crystal_size_min 0.40
_refine_diff_density_max 0.50
_refine_diff_density_min -0.29
_refine_ls_extinction_coef 0.0111(14)
_refine_ls_extinction_expression Fc^*^=kFc[1+0.001xFc^2^\l^3^/sin(2\q)]^-1/4^
_refine_ls_extinction_method 'SHELXL97 (Sheldrick, 1997)'
_refine_ls_goodness_of_fit_ref 1.020
_refine_ls_hydrogen_treatment constr
_refine_ls_matrix_type full
_refine_ls_number_parameters 75
_refine_ls_number_reflns 1462
_refine_ls_number_restraints 0
_refine_ls_restrained_S_all 1.020
_refine_ls_R_factor_all 0.055
_refine_ls_R_factor_gt 0.038
_refine_ls_shift/su_max <0.001
_refine_ls_shift/su_mean 0.000
_refine_ls_structure_factor_coef Fsqd
_refine_ls_weighting_details 'calc w = 1/[\s^2^(Fo^2^)+(0.0680P)^2^+1.1204P] where P=(Fo^2^+2Fc^2^)/3'
_refine_ls_weighting_scheme calc
_refine_ls_wR_factor_gt 0.123
_refine_ls_wR_factor_ref 0.130
_reflns_number_gt 1001
_reflns_number_total 1462
_reflns_threshold_expression I>2\s(I)
_cod_data_source_file fg1666.cif
_cod_data_source_block I
_cod_depositor_comments
;
 Marking attached hydrogen atoms.

 Antanas Vaitkus,
 2017-03-24

The following automatic conversions were performed:
'_symmetry_cell_setting' value 'Trigonal' changed to 'trigonal' according
to '/home/saulius/struct/CIF-dictionaries/cif_core.dic' dictionary named
'cif_core.dic' version 2.4.1 from 2010-06-29.

Automatic conversion script
Id: cif_fix_enum 1527 2010-12-29 10:47:43Z saulius 

The following automatic conversions were performed:

'_symmetry_cell_setting' value 'Trigonal' changed to 'trigonal'
according to /home/saulius/struct/CIF-dictionaries/cif_core.dic
dictionary named 'cif_core.dic' version 2.4.1 from 2010-06-29.

Automatic conversion script
Id: cif_fix_values 1715 2011-07-08 13:25:40Z adriana 

The following automatic conversions were performed:

'_exptl_crystal_density_meas' value 'not measured' was changed to '?'
- the value is perceived as not measured.

Automatic conversion script
Id: cif_fix_values 3008 2015-01-20 13:52:24Z robertas 
;
_cod_original_sg_symbol_H-M 'P-3 c 1'
_cod_database_code 2013063
_cod_database_fobs_code 2013063

loop_
_symmetry_equiv_pos_as_xyz
'x, y, z'
'-y, x-y, z'
'-x+y, -x, z'
'x-y, -y, -z+1/2'
'-x, -x+y, -z+1/2'
'y, x, -z+1/2'
'-x, -y, -z'
'y, -x+y, -z'
'x-y, x, -z'
'-x+y, y, z-1/2'
'x, x-y, z-1/2'
'-y, -x, z-1/2'

loop_
_atom_site_label
_atom_site_fract_x
_atom_site_fract_y
_atom_site_fract_z
_atom_site_U_iso_or_equiv
_atom_site_adp_type
_atom_site_calc_flag
_atom_site_refinement_flags
_atom_site_occupancy
_atom_site_disorder_assembly
_atom_site_disorder_group
_atom_site_type_symbol
_atom_site_attached_hydrogens
Ni 0.6667 0.3333 0.37758(3) 0.0361(3) Uani d S 1 . . Ni 0
Na 1.0000 0.0000 0.37356(10) 0.0324(4) Uani d S 1 . . Na 0
S 0.52065(11) -0.13980(11) 0.36888(5) 0.0669(4) Uani d . 1 . . S 0
O1 1.0000 0.0000 0.2500 0.086(2) Uani d S 1 . . O 2
O2 1.0000 0.0000 0.5000 0.0611(16) Uani d S 1 . . O 2
N1 0.8306(3) 0.3599(3) 0.30894(14) 0.0475(7) Uani d . 1 . . N 0
H1A 0.8067 0.3456 0.2585 0.057 Uiso calc R 1 . . H 0
H1B 0.8984 0.4441 0.3139 0.057 Uiso calc R 1 . . H 0
N2 0.7250(3) 0.2179(3) 0.44568(14) 0.0489(7) Uani d . 1 . . N 0
H2A 0.7226 0.2348 0.4966 0.059 Uiso calc R 1 . . H 0
H2B 0.6693 0.1305 0.4373 0.059 Uiso calc R 1 . . H 0
N3 0.7892(5) -0.0666(5) 0.3746(3) 0.1108(16) Uani d . 1 . . N 0
C1 0.8732(4) 0.2664(4) 0.33454(19) 0.0604(10) Uani d . 1 . . C 0
H1C 0.9646 0.2983 0.3187 0.072 Uiso calc R 1 . . H 0
H1D 0.8172 0.1798 0.3110 0.072 Uiso calc R 1 . . H 0
C2 0.8622(4) 0.2550(4) 0.4223(2) 0.0602(10) Uani d . 1 . . C 0
H2C 0.8826 0.1878 0.4401 0.072 Uiso calc R 1 . . H 0
H2D 0.9254 0.3394 0.4459 0.072 Uiso calc R 1 . . H 0
C3 0.6769(5) -0.0970(4) 0.3715(2) 0.0666(11) Uani d . 1 . . C 0

loop_
_atom_site_aniso_label
_atom_site_aniso_U_11
_atom_site_aniso_U_22
_atom_site_aniso_U_33
_atom_site_aniso_U_12
_atom_site_aniso_U_13
_atom_site_aniso_U_23
Ni 0.0398(3) 0.0398(3) 0.0285(3) 0.01992(15) 0.000 0.000
Na 0.0272(6) 0.0272(6) 0.0427(10) 0.0136(3) 0.000 0.000
S 0.0730(7) 0.0755(7) 0.0499(5) 0.0355(6) -0.0101(4) 0.0023(5)
O1 0.102(4) 0.102(4) 0.053(4) 0.0509(19) 0.000 0.000
O2 0.067(2) 0.067(2) 0.050(3) 0.0333(12) 0.000 0.000
N1 0.0514(17) 0.0565(18) 0.0376(12) 0.0292(14) 0.0049(12) 0.0044(12)
N2 0.0569(17) 0.0529(16) 0.0374(12) 0.0279(15) -0.0007(12) 0.0035(12)
N3 0.074(3) 0.081(3) 0.179(5) 0.039(2) 0.007(3) 0.005(3)
C1 0.074(3) 0.081(3) 0.0471(18) 0.054(2) 0.0100(18) 0.0084(18)
C2 0.067(2) 0.081(3) 0.0505(19) 0.050(2) -0.0030(17) 0.0057(18)
C3 0.075(3) 0.044(2) 0.081(3) 0.030(2) 0.005(2) -0.0004(18)

loop_
_atom_type_symbol
_atom_type_description
_atom_type_scat_dispersion_real
_atom_type_scat_dispersion_imag
_atom_type_scat_source
C C 0.0033 0.0016 'International Tables Vol C Tables 4.2.6.8 and 6.1.1.4'
H H 0.0000 0.0000 'International Tables Vol C Tables 4.2.6.8 and 6.1.1.4'
N N 0.0061 0.0033 'International Tables Vol C Tables 4.2.6.8 and 6.1.1.4'
O O 0.0106 0.0060 'International Tables Vol C Tables 4.2.6.8 and 6.1.1.4'
S S 0.1246 0.1234 'International Tables Vol C Tables 4.2.6.8 and 6.1.1.4'
Na Na 0.0362 0.0249 'International Tables Vol C Tables 4.2.6.8 and 6.1.1.4'
Ni Ni 0.3393 1.1124 'International Tables Vol C Tables 4.2.6.8 and 6.1.1.4'

loop_
_geom_angle_atom_site_label_1
_geom_angle_atom_site_label_2
_geom_angle_atom_site_label_3
_geom_angle_site_symmetry_1
_geom_angle_site_symmetry_3
_geom_angle
_geom_angle_publ_flag
N1 Ni N2 . . 81.61(10) yes
N1 Ni N1 . 2_655 92.15(10) yes
N1 Ni N2 3_665 . 94.28(11) yes
N1 Ni N2 . 3_665 171.19(10) yes
N1 Ni N2 . 2_655 94.28(11) ?
N2 Ni N2 . 2_655 92.62(10) ?
O1 Na N3 . . 90.46(16) yes
O2 Na N3 . . 89.54(16) ?
N3 Na N3 . 2_645 120.0(2) ?
O1 Na O2 . . 180.0 no
Na O1 Na . 4 180.0 no
Na O2 Na 7_756 . 180.0 no
C1 N1 Ni . . 109.5(2) no
C2 N2 Ni . . 107.5(2) no
C3 N3 Na . . 175.8(5) no
N1 C1 C2 . . 108.6(3) no
N2 C2 C1 . . 109.1(3) no
N3 C3 S . . 178.9(5) no
C1 N1 H1A . . 109.9 ?
Ni N1 H1B . . 109.7 ?
Ni N1 H1A . . 109.7 ?
H1A N1 H1B . . 108.2 ?
C1 N1 H1B . . 109.8 ?
Ni N2 H2B . . 110.2 ?
H2A N2 H2B . . 108.5 ?
Ni N2 H2A . . 110.1 ?
C2 N2 H2B . . 110.2 ?
C2 N2 H2A . . 110.3 ?
N1 C1 H1C . . 110.0 ?
N1 C1 H1D . . 110.0 ?
C2 C1 H1C . . 109.9 ?
C2 C1 H1D . . 110.0 ?
H1C C1 H1D . . 108.4 ?
N2 C2 H2C . . 109.8 ?
N2 C2 H2D . . 109.8 ?
C1 C2 H2C . . 109.9 ?
C1 C2 H2D . . 109.9 ?
H2C C2 H2D . . 108.3 ?

loop_
_geom_bond_atom_site_label_1
_geom_bond_atom_site_label_2
_geom_bond_site_symmetry_2
_geom_bond_distance
_geom_bond_publ_flag
Ni N1 . 2.123(3) yes
Ni N2 . 2.125(3) yes
Na O1 . 2.1224(18) yes
Na O2 . 2.1719(18) yes
Na N3 . 2.163(5) yes
S C3 . 1.621(5) ?
N1 C1 . 1.465(4) ?
N2 C2 . 1.480(5) ?
N3 C3 . 1.167(5) ?
C1 C2 . 1.514(5) ?
N1 H1A . 0.90 ?
N1 H1B . 0.90 ?
N2 H2A . 0.90 ?
N2 H2B . 0.90 ?
C1 H1C . 0.97 ?
C1 H1D . 0.97 ?
C2 H2C . 0.97 ?
C2 H2D . 0.97 ?

loop_
_geom_hbond_atom_site_label_D
_geom_hbond_atom_site_label_H
_geom_hbond_atom_site_label_A
_geom_hbond_site_symmetry_A
_geom_hbond_distance_DH
_geom_hbond_distance_HA
_geom_hbond_distance_DA
_geom_hbond_angle_DHA
_geom_hbond_publ_flag
N1 H1A S 6_655 0.90 2.83 3.504(3) 132 yes
N1 H1B S 2_655 0.90 2.83 3.681(3) 159 yes
N2 H2A S 8_666 0.90 2.72 3.518(3) 148 yes
N2 H2B S 1_555 0.90 2.96 3.836(3) 165 yes
